data_7249259
loop_
_publ_author_name
'Xu, Meng-Yuan'
'Wu, Qian'
'Wang, Chen'
'Sun, Yao'
'Teng, Yu-Kang'
'Zhang, Rui'
'Lu, Zhen-Zhong'

_publ_section_title
;
 Coordination polymers and supramolecular cages based on
 [(MS4)Cux]x&#x2212;2 cluster units and N-containing ligands
;
_journal_issue 39
_journal_name_full CrystEngComm
_journal_page_first 5585
_journal_page_last 5590
_journal_paper_doi 10.1039/D4CE00493K
_journal_volume 26
_journal_year 2024
_chemical_formula_moiety 'C27 H45 Cl5 Cu4 N6 S4 W, 2(C2 H6 O S)'
_chemical_formula_sum 'C31 H57 Cl5 Cu4 N6 O2 S6 W'
_chemical_formula_weight 1353.44
_space_group_crystal_system orthorhombic
_space_group_IT_number 19
_space_group_name_Hall 'P 2ac 2ab'
_space_group_name_H-M_alt 'P 21 21 21'
_atom_sites_solution_hydrogens geom
_audit_creation_date 2024-08-23
_audit_creation_method
;
Olex2 1.5
(compiled 2023.08.24 svn.re1ec1418 for OlexSys, GUI svn.r6817)
;
_audit_update_record
;
2024-08-23 deposited with the CCDC.	2024-08-28 downloaded from the CCDC.
;
_cell_angle_alpha 90
_cell_angle_beta 90
_cell_angle_gamma 90
_cell_formula_units_Z 4
_cell_length_a 11.3271(5)
_cell_length_b 13.5211(6)
_cell_length_c 33.2108(16)
_cell_measurement_reflns_used 9868
_cell_measurement_temperature 213.0
_cell_measurement_theta_max 72.61
_cell_measurement_theta_min 3.53
_cell_volume 5086.4(4)
_computing_cell_refinement 'SAINT V8.40B (?, 2016)'
_computing_data_reduction 'SAINT V8.40B (?, 2016)'
_computing_molecular_graphics 'Olex2 1.5 (Dolomanov et al., 2009)'
_computing_publication_material 'Olex2 1.5 (Dolomanov et al., 2009)'
_computing_structure_refinement 'XL  (Sheldrick, 2008)'
_computing_structure_solution 'SHELXT 2018/2 (Sheldrick, 2018)'
_diffrn_ambient_temperature 213.00
_diffrn_measured_fraction_theta_full 0.998
_diffrn_measured_fraction_theta_max 0.989
_diffrn_measurement_device_type 'Bruker APEX-II CCD'
_diffrn_measurement_method '\f and \w scans'
_diffrn_radiation_type CuK\a
_diffrn_radiation_wavelength 1.54178
_diffrn_reflns_av_R_equivalents 0.0607
_diffrn_reflns_av_unetI/netI 0.0600
_diffrn_reflns_Laue_measured_fraction_full 0.998
_diffrn_reflns_Laue_measured_fraction_max 0.989
_diffrn_reflns_limit_h_max 13
_diffrn_reflns_limit_h_min -13
_diffrn_reflns_limit_k_max 15
_diffrn_reflns_limit_k_min -16
_diffrn_reflns_limit_l_max 41
_diffrn_reflns_limit_l_min -38
_diffrn_reflns_number 32463
_diffrn_reflns_point_group_measured_fraction_full 0.987
_diffrn_reflns_point_group_measured_fraction_max 0.965
_diffrn_reflns_theta_full 67.679
_diffrn_reflns_theta_max 72.734
_diffrn_reflns_theta_min 3.529
_exptl_absorpt_coefficient_mu 10.905
_exptl_absorpt_correction_T_max 0.3241
_exptl_absorpt_correction_T_min 0.1694
_exptl_absorpt_correction_type multi-scan
_exptl_absorpt_process_details
;
SADABS-2016/2 (Bruker,2016/2) was used for absorption correction.
wR2(int) was 0.1461 before and 0.1035 after correction.
The Ratio of minimum to maximum transmission is 0.5227.
The \l/2 correction factor is Not present.
;
_exptl_crystal_colour 'dark red'
_exptl_crystal_colour_modifier dark
_exptl_crystal_colour_primary red
_exptl_crystal_density_diffrn 1.767
_exptl_crystal_description prism
_exptl_crystal_F_000 2688
_exptl_crystal_size_max 0.35
_exptl_crystal_size_mid 0.16
_exptl_crystal_size_min 0.13
_refine_diff_density_max 2.279
_refine_diff_density_min -1.729
_refine_diff_density_rms 0.181
_refine_ls_abs_structure_details
;
 Refined as an inversion twin.
;
_refine_ls_abs_structure_Flack 0.17(2)
_refine_ls_extinction_method none
_refine_ls_goodness_of_fit_ref 1.059
_refine_ls_hydrogen_treatment constr
_refine_ls_matrix_type full
_refine_ls_number_parameters 501
_refine_ls_number_reflns 9775
_refine_ls_number_restraints 15
_refine_ls_restrained_S_all 1.059
_refine_ls_R_factor_all 0.0674
_refine_ls_R_factor_gt 0.0636
_refine_ls_shift/su_max 0.001
_refine_ls_shift/su_mean 0.000
_refine_ls_structure_factor_coef Fsqd
_refine_ls_weighting_details 'w=1/[\s^2^(Fo^2^)+(0.0224P)^2^+70.8387P] where P=(Fo^2^+2Fc^2^)/3'
_refine_ls_weighting_scheme calc
_refine_ls_wR_factor_gt 0.1467
_refine_ls_wR_factor_ref 0.1491
_reflns_Friedel_coverage 0.755
_reflns_Friedel_fraction_full 0.973
_reflns_Friedel_fraction_max 0.936
_reflns_number_gt 9003
_reflns_number_total 9775
_reflns_threshold_expression 'I > 2\s(I)'
_cod_data_source_file d4ce00493k2.cif
_cod_data_source_block cu_20240322_zh_ngd_lzz_4_0m
_cod_depositor_comments 'Adding full bibliography for 7249257--7249263.cif.'
_cod_database_code 7249259
_shelx_shelxl_version_number 2018/3
_shelx_space_group_comment
;
The symmetry employed for this shelxl refinement is uniquely defined
by the following loop, which should always be used as a source of
symmetry information in preference to the above space-group names.
They are only intended as comments.
;
_shelx_estimated_absorpt_t_max 0.331
_shelx_estimated_absorpt_t_min 0.115
_olex2_refinement_description
;
1. Twinned data refinement
 Scales: 0.83(2)
 0.17(2)
2. Fixed Uiso
 At 1.2 times of:
  All C(H) groups, All C(H,H) groups
 At 1.5 times of:
  All C(H,H,H) groups
3. Rigid bond restraints
 N6, C28
 with sigma for 1-2 distances of 0.01 and sigma for 1-3 distances of 0.01
 N6, C28, C29
 with sigma for 1-2 distances of 0.01 and sigma for 1-3 distances of 0.01
4. Uiso/Uaniso restraints and constraints
N6 \\sim C28 \\sim C29: within 2A with sigma of 0.01 and sigma for terminal
atoms of 0.02 within 2A
5.a Secondary CH2 refined with riding coordinates:
 C5(H5A,H5B), C6(H6A,H6B), C7(H7A,H7B), C8(H8A,H8B), C9(H9A,H9B), C10(H10A,
 H10B), C11(H11A,H11B), C18(H18A,H18B), C19(H19A,H19B), C20(H20A,H20B),
 C21(H21A,H21B), C22(H22A,H22B), C23(H23A,H23B), C24(H24A,H24B), C25(H25A,H25B),
  C26(H26A,H26B), C27(H27A,H27B), C28(H28A,H28B), C29(H29A,H29B), C30(H30A,
 H30B), C31(H31A,H31B)
5.b Aromatic/amide H refined with riding coordinates:
 C13(H13), C15(H15), C17(H17)
5.c Idealised Me refined as rotating group:
 C3(H3A,H3B,H3C), C4(H4A,H4B,H4C), C1(H1A,H1B,H1C), C2(H2A,H2B,H2C)
;
_smtbx_masks_void_probe_radius 1.2
_smtbx_masks_void_truncation_radius 1.2
_olex2_submission_special_instructions 'No special instructions were received'

loop_
_space_group_symop_operation_xyz
'x, y, z'
'-x+1/2, -y, z+1/2'
'-x, y+1/2, -z+1/2'
'x+1/2, -y+1/2, -z'

loop_
_atom_site_label
_atom_site_type_symbol
_atom_site_fract_x
_atom_site_fract_y
_atom_site_fract_z
_atom_site_U_iso_or_equiv
_atom_site_adp_type
_atom_site_occupancy
_atom_site_site_symmetry_order
_atom_site_calc_flag
_atom_site_refinement_flags_posn
_atom_site_refinement_flags_adp
_atom_site_refinement_flags_occupancy
_atom_site_disorder_assembly
_atom_site_disorder_group
W1 W 0.10600(6) 0.82689(5) 0.38699(2) 0.03086(16) Uani 1 1 d . . . . .
Cu1 Cu -0.0328(3) 0.9113(3) 0.44080(9) 0.0859(13) Uani 1 1 d . . . . .
Cu2 Cu -0.1086(2) 0.76939(17) 0.36008(8) 0.0478(6) Uani 1 1 d . . . . .
Cu3 Cu 0.2326(2) 0.70993(16) 0.33744(7) 0.0370(5) Uani 1 1 d . . . . .
Cu4 Cu 0.1112(2) 0.97855(15) 0.33339(7) 0.0363(5) Uani 1 1 d . . . . .
Cl1 Cl -0.2284(4) 0.7437(3) 0.30737(13) 0.0425(9) Uani 1 1 d . . . . .
Cl2 Cl -0.2083(4) 0.7598(3) 0.42820(13) 0.0473(10) Uani 1 1 d . . . . .
Cl3 Cl -0.1054(7) 1.0137(5) 0.48518(14) 0.0847(19) Uani 1 1 d . . . . .
Cl4 Cl 0.2711(4) 0.6405(3) 0.27698(12) 0.0441(9) Uani 1 1 d . . . . .
Cl5 Cl 0.1228(5) 1.1472(3) 0.33114(14) 0.0535(11) Uani 1 1 d . . . . .
S1 S 0.2650(3) 0.8761(3) 0.35133(12) 0.0330(8) Uani 1 1 d . . . . .
S2 S 0.0592(3) 0.6724(3) 0.36888(13) 0.0400(8) Uani 1 1 d . . . . .
S3 S -0.0462(3) 0.9301(3) 0.37178(12) 0.0339(8) Uani 1 1 d . . . . .
S4 S 0.1399(4) 0.8328(4) 0.45211(13) 0.0502(10) Uani 1 1 d . . . . .
N1 N 0.3802(11) 0.6371(8) 0.3732(4) 0.031(3) Uani 1 1 d . . . . .
N2 N 0.5524(10) 0.5574(8) 0.4115(4) 0.030(3) Uani 1 1 d . . . . .
N3 N 0.9300(11) 0.4485(9) 0.2296(4) 0.034(3) Uani 1 1 d . . . . .
N4 N 0.9636(11) 0.4182(8) 0.3056(4) 0.030(3) Uani 1 1 d . . . . .
N5 N 0.5326(11) -0.0040(9) 0.3371(5) 0.041(3) Uani 1 1 d . . . . .
N6 N 0.6594(10) 0.0987(9) 0.3852(5) 0.037(3) Uani 1 1 d . U . . .
C5 C 0.3940(15) 0.6829(11) 0.4132(4) 0.038(3) Uani 1 1 d . . . . .
H5A H 0.323933 0.668597 0.429506 0.045 Uiso 1 1 calc R U . . .
H5B H 0.399813 0.754793 0.410104 0.045 Uiso 1 1 calc R U . . .
C6 C 0.3582(14) 0.5323(11) 0.3788(6) 0.045(4) Uani 1 1 d . . . . .
H6A H 0.354033 0.499969 0.352470 0.054 Uiso 1 1 calc R U . . .
H6B H 0.281832 0.523443 0.392206 0.054 Uiso 1 1 calc R U . . .
C7 C 0.4568(14) 0.4816(11) 0.4046(5) 0.039(4) Uani 1 1 d . . . . .
H7A H 0.424330 0.459310 0.430429 0.047 Uiso 1 1 calc R U . . .
H7B H 0.488769 0.424164 0.390343 0.047 Uiso 1 1 calc R U . . .
C8 C 0.5061(13) 0.6439(10) 0.4355(5) 0.033(3) Uani 1 1 d . . . . .
H8A H 0.565973 0.696005 0.437136 0.040 Uiso 1 1 calc R U . . .
H8B H 0.485803 0.622856 0.462841 0.040 Uiso 1 1 calc R U . . .
C9 C 0.4937(14) 0.6494(12) 0.3510(5) 0.039(4) Uani 1 1 d . . . . .
H9A H 0.514079 0.719803 0.349859 0.047 Uiso 1 1 calc R U . . .
H9B H 0.483928 0.625721 0.323309 0.047 Uiso 1 1 calc R U . . .
C10 C 0.5932(13) 0.5932(11) 0.3709(4) 0.033(3) Uani 1 1 d . . . . .
H10A H 0.616073 0.536738 0.354091 0.040 Uiso 1 1 calc R U . . .
H10B H 0.662094 0.636377 0.374006 0.040 Uiso 1 1 calc R U . . .
C11 C 0.6540(13) 0.5142(12) 0.4359(5) 0.037(3) Uani 1 1 d . . . . .
H11A H 0.709362 0.567703 0.442180 0.044 Uiso 1 1 calc R U . . .
H11B H 0.622338 0.489585 0.461424 0.044 Uiso 1 1 calc R U . . .
C12 C 0.7220(15) 0.4313(11) 0.4159(4) 0.035(3) Uani 1 1 d . . . . .
C13 C 0.8212(11) 0.4568(10) 0.3920(5) 0.029(3) Uani 1 1 d . . . . .
H13 H 0.840638 0.523550 0.387687 0.034 Uiso 1 1 calc R U . . .
C14 C 0.8910(14) 0.3805(10) 0.3749(4) 0.031(3) Uani 1 1 d . . . . .
C15 C 0.8615(10) 0.2837(12) 0.3827(5) 0.034(3) Uani 1 1 d . . . . .
H15 H 0.909247 0.232879 0.372350 0.040 Uiso 1 1 calc R U . . .
C16 C 0.7602(13) 0.2581(11) 0.4063(5) 0.035(3) Uani 1 1 d . . . . .
C17 C 0.6954(11) 0.3314(11) 0.4218(4) 0.031(3) Uani 1 1 d . . . . .
H17 H 0.628843 0.315036 0.437332 0.038 Uiso 1 1 calc R U . . .
C18 C 0.9941(14) 0.4048(12) 0.3494(4) 0.036(3) Uani 1 1 d . . . . .
H18A H 1.052637 0.351805 0.351895 0.043 Uiso 1 1 calc R U . . .
H18B H 1.030342 0.465875 0.359448 0.043 Uiso 1 1 calc R U . . .
C19 C 0.9103(13) 0.3322(12) 0.2861(4) 0.036(3) Uani 1 1 d . . . . .
H19A H 0.829482 0.323332 0.296024 0.043 Uiso 1 1 calc R U . . .
H19B H 0.955500 0.272715 0.292925 0.043 Uiso 1 1 calc R U . . .
C20 C 0.9081(15) 0.3451(10) 0.2409(5) 0.041(4) Uani 1 1 d . . . . .
H20A H 0.968567 0.302813 0.228698 0.049 Uiso 1 1 calc R U . . .
H20B H 0.831059 0.324395 0.230481 0.049 Uiso 1 1 calc R U . . .
C21 C 1.0808(12) 0.4381(14) 0.2834(5) 0.043(4) Uani 1 1 d . . . . .
H21A H 1.128282 0.377567 0.282204 0.052 Uiso 1 1 calc R U . . .
H21B H 1.126277 0.488999 0.297555 0.052 Uiso 1 1 calc R U . . .
C22 C 1.0493(14) 0.4740(15) 0.2398(5) 0.049(5) Uani 1 1 d . . . . .
H22A H 1.059250 0.545834 0.238069 0.059 Uiso 1 1 calc R U . . .
H22B H 1.103344 0.443310 0.220393 0.059 Uiso 1 1 calc R U . . .
C23 C 0.8827(15) 0.5039(11) 0.2991(4) 0.038(3) Uani 1 1 d . . . . .
H23A H 0.921572 0.565467 0.307299 0.046 Uiso 1 1 calc R U . . .
H23B H 0.810914 0.495819 0.315252 0.046 Uiso 1 1 calc R U . . .
C24 C 0.8517(16) 0.5080(14) 0.2548(4) 0.045(4) Uani 1 1 d . . . . .
H24A H 0.770404 0.484682 0.251191 0.055 Uiso 1 1 calc R U . . .
H24B H 0.854995 0.576898 0.245702 0.055 Uiso 1 1 calc R U . . .
C25 C 0.7368(13) 0.1521(11) 0.4161(5) 0.036(3) Uani 1 1 d . . . . .
H25A H 0.698272 0.148565 0.442473 0.044 Uiso 1 1 calc R U . . .
H25B H 0.812465 0.117297 0.418179 0.044 Uiso 1 1 calc R U . . .
C26 C 0.7140(14) 0.1014(10) 0.3438(5) 0.036(3) Uani 1 1 d . . . . .
H26A H 0.795562 0.077252 0.344729 0.043 Uiso 1 1 calc R U . . .
H26B H 0.714160 0.169016 0.333217 0.043 Uiso 1 1 calc R U . . .
C27 C 0.6369(14) 0.0330(14) 0.3169(6) 0.052(5) Uani 1 1 d . . . . .
H27A H 0.612572 0.069796 0.292877 0.063 Uiso 1 1 calc R U . . .
H27B H 0.684781 -0.023282 0.308010 0.063 Uiso 1 1 calc R U . . .
C28 C 0.6480(12) -0.0064(9) 0.4007(5) 0.033(3) Uani 1 1 d . U . . .
H28A H 0.726319 -0.036671 0.403061 0.039 Uiso 1 1 calc R U . . .
H28B H 0.611195 -0.006155 0.427420 0.039 Uiso 1 1 calc R U . . .
C29 C 0.5728(16) -0.0650(12) 0.3716(6) 0.050(4) Uani 1 1 d . U . . .
H29A H 0.618595 -0.121260 0.361409 0.060 Uiso 1 1 calc R U . . .
H29B H 0.503850 -0.091240 0.385819 0.060 Uiso 1 1 calc R U . . .
C30 C 0.5384(13) 0.1412(11) 0.3825(5) 0.039(4) Uani 1 1 d . . . . .
H30A H 0.542346 0.210077 0.373424 0.047 Uiso 1 1 calc R U . . .
H30B H 0.500540 0.139880 0.409078 0.047 Uiso 1 1 calc R U . . .
C31 C 0.4662(17) 0.0786(13) 0.3523(6) 0.055(5) Uani 1 1 d . . . . .
H31A H 0.394615 0.054158 0.365527 0.066 Uiso 1 1 calc R U . . .
H31B H 0.441897 0.120539 0.329663 0.066 Uiso 1 1 calc R U . . .
S5 S 0.4653(7) -0.0135(5) 0.51001(18) 0.0784(17) Uani 1 1 d . . . . .
O1 O 0.4897(17) 0.0602(12) 0.4783(5) 0.087(6) Uani 1 1 d . . . . .
C3 C 0.460(3) -0.1273(19) 0.4861(8) 0.092(9) Uani 1 1 d . . . . .
H3A H 0.409538 -0.122596 0.462500 0.138 Uiso 1 1 calc R U . . .
H3B H 0.427622 -0.176347 0.504428 0.138 Uiso 1 1 calc R U . . .
H3C H 0.538586 -0.146754 0.478020 0.138 Uiso 1 1 calc R U . . .
C4 C 0.595(3) -0.033(2) 0.5373(10) 0.136(16) Uani 1 1 d . . . . .
H4A H 0.658148 -0.051007 0.519051 0.203 Uiso 1 1 calc R U . . .
H4B H 0.582774 -0.085281 0.556724 0.203 Uiso 1 1 calc R U . . .
H4C H 0.616231 0.027701 0.551356 0.203 Uiso 1 1 calc R U . . .
S6 S 0.4786(5) -0.1945(4) 0.21152(18) 0.0678(14) Uani 1 1 d . . . . .
O2 O 0.4028(16) -0.1333(12) 0.1843(5) 0.082(5) Uani 1 1 d . . . . .
C1 C 0.627(2) -0.164(2) 0.2036(8) 0.102(10) Uani 1 1 d . . . . .
H1A H 0.641891 -0.160083 0.174872 0.152 Uiso 1 1 calc R U . . .
H1B H 0.676534 -0.214900 0.215334 0.152 Uiso 1 1 calc R U . . .
H1C H 0.643714 -0.101036 0.216062 0.152 Uiso 1 1 calc R U . . .
C2 C 0.470(2) -0.148(2) 0.2613(7) 0.084(8) Uani 1 1 d . . . . .
H2A H 0.467720 -0.076192 0.260563 0.126 Uiso 1 1 calc R U . . .
H2B H 0.538813 -0.169255 0.276418 0.126 Uiso 1 1 calc R U . . .
H2C H 0.399182 -0.172663 0.274194 0.126 Uiso 1 1 calc R U . . .

loop_
_atom_site_aniso_label
_atom_site_aniso_U_11
_atom_site_aniso_U_22
_atom_site_aniso_U_33
_atom_site_aniso_U_23
_atom_site_aniso_U_13
_atom_site_aniso_U_12
W1 0.0263(3) 0.0264(3) 0.0399(3) 0.0009(3) -0.0004(3) 0.0007(3)
Cu1 0.090(3) 0.126(3) 0.0414(16) -0.0040(18) -0.0015(16) 0.067(2)
Cu2 0.0367(12) 0.0385(12) 0.0682(16) -0.0006(11) -0.0074(13) -0.0010(12)
Cu3 0.0301(11) 0.0324(11) 0.0486(13) -0.0041(10) -0.0022(10) 0.0000(9)
Cu4 0.0329(11) 0.0279(10) 0.0481(12) 0.0040(9) 0.0022(11) 0.0004(10)
Cl1 0.040(2) 0.037(2) 0.051(2) -0.0032(16) -0.0046(17) -0.0022(17)
Cl2 0.041(2) 0.048(2) 0.053(2) 0.0108(18) 0.0041(18) -0.0089(18)
Cl3 0.106(4) 0.108(4) 0.041(2) -0.004(3) -0.002(3) 0.062(4)
Cl4 0.046(2) 0.040(2) 0.046(2) -0.0104(16) -0.0005(17) 0.0016(17)
Cl5 0.077(3) 0.0206(17) 0.063(2) 0.0011(15) 0.007(2) 0.0036(18)
S1 0.0174(15) 0.0255(17) 0.056(2) -0.0004(15) 0.0014(15) -0.0051(13)
S2 0.0302(16) 0.0260(16) 0.064(2) -0.0001(18) -0.0005(16) -0.0020(17)
S3 0.0287(17) 0.0287(18) 0.044(2) 0.0047(15) -0.0004(15) 0.0063(15)
S4 0.046(2) 0.060(3) 0.044(2) 0.000(2) -0.0139(17) 0.013(2)
N1 0.030(6) 0.018(5) 0.045(7) 0.000(4) -0.001(5) 0.004(5)
N2 0.025(6) 0.019(6) 0.047(7) 0.000(5) -0.002(5) 0.001(5)
N3 0.043(7) 0.024(6) 0.035(7) 0.004(5) -0.008(5) 0.000(5)
N4 0.029(6) 0.019(6) 0.042(7) -0.001(5) 0.002(5) 0.002(5)
N5 0.030(7) 0.030(7) 0.063(9) -0.013(6) 0.009(6) -0.017(6)
N6 0.028(5) 0.032(6) 0.052(7) 0.007(6) 0.002(6) 0.007(5)
C5 0.042(8) 0.032(7) 0.039(7) -0.002(6) -0.010(7) 0.012(8)
C6 0.034(8) 0.026(8) 0.075(13) 0.007(7) -0.011(8) -0.005(6)
C7 0.038(8) 0.020(7) 0.059(10) 0.004(7) -0.010(7) -0.009(6)
C8 0.025(7) 0.023(7) 0.052(9) -0.007(6) 0.000(6) 0.003(5)
C9 0.034(8) 0.042(10) 0.042(9) 0.009(7) -0.003(7) -0.008(7)
C10 0.022(7) 0.046(8) 0.031(7) 0.002(6) 0.005(6) 0.022(7)
C11 0.028(7) 0.043(9) 0.041(9) 0.009(7) -0.003(6) -0.003(7)
C12 0.044(9) 0.026(7) 0.034(8) 0.000(6) -0.003(7) -0.003(7)
C13 0.018(6) 0.021(6) 0.047(9) 0.002(6) 0.003(6) 0.001(5)
C14 0.027(7) 0.027(7) 0.040(8) -0.001(5) 0.004(7) 0.014(7)
C15 0.007(6) 0.049(8) 0.045(8) -0.007(7) -0.003(5) -0.001(5)
C16 0.029(8) 0.030(8) 0.046(9) 0.006(6) -0.009(7) 0.000(6)
C17 0.017(6) 0.031(7) 0.046(8) 0.005(7) 0.003(5) 0.005(6)
C18 0.041(8) 0.037(8) 0.030(7) -0.004(6) -0.009(6) 0.002(7)
C19 0.032(8) 0.036(7) 0.040(7) -0.001(6) -0.008(6) -0.023(7)
C20 0.039(9) 0.027(8) 0.057(9) -0.011(6) 0.002(7) -0.012(7)
C21 0.014(7) 0.056(10) 0.059(10) -0.004(8) 0.004(6) -0.007(6)
C22 0.028(8) 0.067(12) 0.052(10) -0.008(9) 0.002(7) -0.033(8)
C23 0.039(8) 0.037(8) 0.038(8) -0.004(6) -0.001(7) 0.021(8)
C24 0.048(10) 0.061(11) 0.028(8) -0.005(7) -0.002(7) 0.016(8)
C25 0.028(7) 0.040(9) 0.041(8) 0.003(6) -0.002(6) 0.008(6)
C26 0.040(8) 0.019(7) 0.050(9) 0.000(6) 0.005(7) -0.015(6)
C27 0.027(9) 0.047(10) 0.082(13) -0.013(9) 0.014(8) -0.019(7)
C28 0.026(6) 0.011(5) 0.061(8) 0.002(5) 0.007(5) -0.001(5)
C29 0.051(9) 0.028(7) 0.071(10) -0.002(7) 0.005(7) 0.000(6)
C30 0.028(7) 0.032(8) 0.057(10) -0.001(7) -0.002(7) 0.005(6)
C31 0.047(10) 0.040(10) 0.078(13) 0.005(9) -0.024(10) -0.006(8)
S5 0.099(5) 0.078(4) 0.058(3) -0.003(3) 0.025(3) 0.009(3)
O1 0.127(15) 0.072(10) 0.062(9) 0.024(8) 0.027(10) 0.041(11)
C3 0.11(2) 0.075(16) 0.093(19) -0.015(14) 0.006(16) -0.039(16)
C4 0.15(3) 0.13(3) 0.13(3) 0.05(2) -0.08(2) -0.08(3)
S6 0.066(3) 0.068(4) 0.069(3) -0.004(3) -0.005(3) -0.007(3)
O2 0.076(10) 0.094(11) 0.076(10) 0.021(8) -0.020(9) 0.022(10)
C1 0.079(18) 0.11(2) 0.11(2) 0.027(17) -0.005(15) -0.069(18)
C2 0.068(15) 0.11(2) 0.075(16) 0.002(14) -0.015(12) -0.014(14)

loop_
_atom_type_symbol
_atom_type_description
_atom_type_scat_dispersion_real
_atom_type_scat_dispersion_imag
_atom_type_scat_source
C C 0.0181 0.0091 'International Tables Vol C Tables 4.2.6.8 and 6.1.1.4'
H H 0.0000 0.0000 'International Tables Vol C Tables 4.2.6.8 and 6.1.1.4'
Cl Cl 0.3639 0.7018 'International Tables Vol C Tables 4.2.6.8 and 6.1.1.4'
Cu Cu -1.9646 0.5888 'International Tables Vol C Tables 4.2.6.8 and 6.1.1.4'
N N 0.0311 0.0180 'International Tables Vol C Tables 4.2.6.8 and 6.1.1.4'
O O 0.0492 0.0322 'International Tables Vol C Tables 4.2.6.8 and 6.1.1.4'
S S 0.3331 0.5567 'International Tables Vol C Tables 4.2.6.8 and 6.1.1.4'
W W -5.4734 5.5774 'International Tables Vol C Tables 4.2.6.8 and 6.1.1.4'

loop_
_geom_angle_atom_site_label_1
_geom_angle_atom_site_label_2
_geom_angle_atom_site_label_3
_geom_angle
_geom_angle_site_symmetry_1
_geom_angle_site_symmetry_3
_geom_angle_publ_flag
Cu1 W1 Cu2 79.20(11) . . ?
Cu1 W1 Cu3 169.68(11) . . ?
Cu1 W1 Cu4 97.49(10) . . ?
Cu2 W1 Cu4 91.14(8) . . ?
Cu3 W1 Cu2 96.18(8) . . ?
Cu3 W1 Cu4 91.80(7) . . ?
S1 W1 Cu1 134.71(14) . . ?
S1 W1 Cu2 128.99(12) . . ?
S1 W1 Cu3 55.10(10) . . ?
S1 W1 Cu4 54.28(11) . . ?
S1 W1 S3 107.92(14) . . ?
S2 W1 Cu1 116.39(15) . . ?
S2 W1 Cu2 55.23(11) . . ?
S2 W1 Cu3 54.13(11) . . ?
S2 W1 Cu4 122.26(12) . . ?
S2 W1 S1 108.86(14) . . ?
S2 W1 S3 109.48(14) . . ?
S3 W1 Cu1 55.52(12) . . ?
S3 W1 Cu2 54.67(11) . . ?
S3 W1 Cu3 128.86(11) . . ?
S3 W1 Cu4 53.67(11) . . ?
S4 W1 Cu1 54.70(13) . . ?
S4 W1 Cu2 119.53(14) . . ?
S4 W1 Cu3 121.95(13) . . ?
S4 W1 Cu4 127.85(15) . . ?
S4 W1 S1 111.47(16) . . ?
S4 W1 S2 109.88(18) . . ?
S4 W1 S3 109.18(15) . . ?
Cl3 Cu1 W1 162.9(3) . . ?
Cl3 Cu1 S3 125.1(2) . . ?
Cl3 Cu1 S4 120.8(2) . . ?
S3 Cu1 W1 54.21(11) . . ?
S4 Cu1 W1 52.65(13) . . ?
S4 Cu1 S3 105.89(19) . . ?
Cl1 Cu2 W1 147.85(16) . . ?
Cl1 Cu2 Cl2 114.84(19) . . ?
Cl1 Cu2 S2 120.33(18) . . ?
Cl1 Cu2 S3 117.45(17) . . ?
Cl2 Cu2 W1 96.90(13) . . ?
S2 Cu2 W1 52.14(11) . . ?
S2 Cu2 Cl2 102.90(17) . . ?
S3 Cu2 W1 53.18(10) . . ?
S3 Cu2 Cl2 91.95(16) . . ?
S3 Cu2 S2 104.93(17) . . ?
Cl4 Cu3 W1 152.78(15) . . ?
Cl4 Cu3 S1 123.23(18) . . ?
Cl4 Cu3 S2 118.74(18) . . ?
Cl4 Cu3 N1 98.2(3) . . ?
S1 Cu3 W1 52.80(10) . . ?
S2 Cu3 W1 52.62(11) . . ?
S2 Cu3 S1 105.08(16) . . ?
N1 Cu3 W1 109.0(3) . . ?
N1 Cu3 S1 101.4(3) . . ?
N1 Cu3 S2 107.3(3) . . ?
Cl5 Cu4 W1 140.89(15) . . ?
Cl5 Cu4 S1 124.36(19) . . ?
Cl5 Cu4 S3 110.43(18) . . ?
S1 Cu4 W1 52.63(10) . . ?
S3 Cu4 W1 53.24(10) . . ?
S3 Cu4 S1 105.84(15) . . ?
N3 Cu4 W1 118.9(3) 3_655 . ?
N3 Cu4 Cl5 99.6(3) 3_655 . ?
N3 Cu4 S1 107.3(4) 3_655 . ?
N3 Cu4 S3 108.3(4) 3_655 . ?
W1 S1 Cu3 72.10(12) . . ?
W1 S1 Cu4 73.09(12) . . ?
Cu4 S1 Cu3 114.22(16) . . ?
W1 S2 Cu2 72.63(13) . . ?
W1 S2 Cu3 73.25(13) . . ?
Cu3 S2 Cu2 121.4(2) . . ?
W1 S3 Cu1 70.27(13) . . ?
W1 S3 Cu2 72.14(13) . . ?
W1 S3 Cu4 73.09(12) . . ?
Cu1 S3 Cu2 94.76(19) . . ?
Cu4 S3 Cu1 122.2(2) . . ?
Cu4 S3 Cu2 114.38(18) . . ?
W1 S4 Cu1 72.65(14) . . ?
C5 N1 Cu3 111.5(8) . . ?
C5 N1 C9 107.9(12) . . ?
C6 N1 Cu3 111.3(9) . . ?
C6 N1 C5 108.2(12) . . ?
C6 N1 C9 108.7(12) . . ?
C9 N1 Cu3 109.1(9) . . ?
C7 N2 C8 110.9(11) . . ?
C7 N2 C11 111.3(11) . . ?
C8 N2 C11 106.3(12) . . ?
C10 N2 C7 107.6(12) . . ?
C10 N2 C8 109.3(11) . . ?
C10 N2 C11 111.6(11) . . ?
C20 N3 Cu4 112.7(9) . 3_645 ?
C22 N3 Cu4 112.5(10) . 3_645 ?
C22 N3 C20 109.1(13) . . ?
C22 N3 C24 107.8(13) . . ?
C24 N3 Cu4 108.5(9) . 3_645 ?
C24 N3 C20 106.0(13) . . ?
C18 N4 C21 106.6(11) . . ?
C19 N4 C18 115.3(11) . . ?
C19 N4 C21 106.4(12) . . ?
C19 N4 C23 107.5(12) . . ?
C23 N4 C18 111.9(11) . . ?
C23 N4 C21 108.9(12) . . ?
C27 N5 C29 107.4(14) . . ?
C31 N5 C27 108.7(13) . . ?
C31 N5 C29 108.9(14) . . ?
C26 N6 C25 111.4(11) . . ?
C26 N6 C28 111.6(11) . . ?
C28 N6 C25 105.2(12) . . ?
C30 N6 C25 112.6(12) . . ?
C30 N6 C26 108.4(13) . . ?
C30 N6 C28 107.7(11) . . ?
N1 C5 H5A 109.3 . . ?
N1 C5 H5B 109.3 . . ?
N1 C5 C8 111.8(12) . . ?
H5A C5 H5B 107.9 . . ?
C8 C5 H5A 109.3 . . ?
C8 C5 H5B 109.3 . . ?
N1 C6 H6A 109.2 . . ?
N1 C6 H6B 109.2 . . ?
N1 C6 C7 112.1(12) . . ?
H6A C6 H6B 107.9 . . ?
C7 C6 H6A 109.2 . . ?
C7 C6 H6B 109.2 . . ?
N2 C7 C6 107.3(11) . . ?
N2 C7 H7A 110.2 . . ?
N2 C7 H7B 110.2 . . ?
C6 C7 H7A 110.2 . . ?
C6 C7 H7B 110.2 . . ?
H7A C7 H7B 108.5 . . ?
N2 C8 C5 107.2(12) . . ?
N2 C8 H8A 110.3 . . ?
N2 C8 H8B 110.3 . . ?
C5 C8 H8A 110.3 . . ?
C5 C8 H8B 110.3 . . ?
H8A C8 H8B 108.5 . . ?
N1 C9 H9A 109.3 . . ?
N1 C9 H9B 109.3 . . ?
N1 C9 C10 111.8(12) . . ?
H9A C9 H9B 107.9 . . ?
C10 C9 H9A 109.3 . . ?
C10 C9 H9B 109.3 . . ?
N2 C10 C9 108.9(11) . . ?
N2 C10 H10A 109.9 . . ?
N2 C10 H10B 109.9 . . ?
C9 C10 H10A 109.9 . . ?
C9 C10 H10B 109.9 . . ?
H10A C10 H10B 108.3 . . ?
N2 C11 H11A 108.3 . . ?
N2 C11 H11B 108.3 . . ?
H11A C11 H11B 107.4 . . ?
C12 C11 N2 115.8(13) . . ?
C12 C11 H11A 108.3 . . ?
C12 C11 H11B 108.3 . . ?
C13 C12 C11 117.9(13) . . ?
C17 C12 C11 122.9(14) . . ?
C17 C12 C13 119.0(14) . . ?
C12 C13 H13 120.4 . . ?
C12 C13 C14 119.3(13) . . ?
C14 C13 H13 120.4 . . ?
C13 C14 C18 120.5(13) . . ?
C15 C14 C13 118.7(13) . . ?
C15 C14 C18 120.8(12) . . ?
C14 C15 H15 119.1 . . ?
C14 C15 C16 121.9(13) . . ?
C16 C15 H15 119.1 . . ?
C15 C16 C25 119.6(14) . . ?
C17 C16 C15 118.2(14) . . ?
C17 C16 C25 122.0(14) . . ?
C12 C17 H17 118.5 . . ?
C16 C17 C12 122.9(14) . . ?
C16 C17 H17 118.5 . . ?
N4 C18 H18A 108.9 . . ?
N4 C18 H18B 108.9 . . ?
C14 C18 N4 113.4(12) . . ?
C14 C18 H18A 108.9 . . ?
C14 C18 H18B 108.9 . . ?
H18A C18 H18B 107.7 . . ?
N4 C19 H19A 109.5 . . ?
N4 C19 H19B 109.5 . . ?
N4 C19 C20 110.8(12) . . ?
H19A C19 H19B 108.1 . . ?
C20 C19 H19A 109.5 . . ?
C20 C19 H19B 109.5 . . ?
N3 C20 C19 111.2(12) . . ?
N3 C20 H20A 109.4 . . ?
N3 C20 H20B 109.4 . . ?
C19 C20 H20A 109.4 . . ?
C19 C20 H20B 109.4 . . ?
H20A C20 H20B 108.0 . . ?
N4 C21 H21A 110.2 . . ?
N4 C21 H21B 110.2 . . ?
N4 C21 C22 107.4(11) . . ?
H21A C21 H21B 108.5 . . ?
C22 C21 H21A 110.2 . . ?
C22 C21 H21B 110.2 . . ?
N3 C22 C21 110.9(13) . . ?
N3 C22 H22A 109.5 . . ?
N3 C22 H22B 109.5 . . ?
C21 C22 H22A 109.5 . . ?
C21 C22 H22B 109.5 . . ?
H22A C22 H22B 108.0 . . ?
N4 C23 H23A 110.1 . . ?
N4 C23 H23B 110.1 . . ?
N4 C23 C24 108.1(12) . . ?
H23A C23 H23B 108.4 . . ?
C24 C23 H23A 110.1 . . ?
C24 C23 H23B 110.1 . . ?
N3 C24 C23 113.3(13) . . ?
N3 C24 H24A 108.9 . . ?
N3 C24 H24B 108.9 . . ?
C23 C24 H24A 108.9 . . ?
C23 C24 H24B 108.9 . . ?
H24A C24 H24B 107.7 . . ?
N6 C25 H25A 108.7 . . ?
N6 C25 H25B 108.7 . . ?
C16 C25 N6 114.1(12) . . ?
C16 C25 H25A 108.7 . . ?
C16 C25 H25B 108.7 . . ?
H25A C25 H25B 107.6 . . ?
N6 C26 H26A 110.5 . . ?
N6 C26 H26B 110.5 . . ?
N6 C26 C27 106.2(12) . . ?
H26A C26 H26B 108.7 . . ?
C27 C26 H26A 110.5 . . ?
C27 C26 H26B 110.5 . . ?
N5 C27 C26 113.4(15) . . ?
N5 C27 H27A 108.9 . . ?
N5 C27 H27B 108.9 . . ?
C26 C27 H27A 108.9 . . ?
C26 C27 H27B 108.9 . . ?
H27A C27 H27B 107.7 . . ?
N6 C28 H28A 110.0 . . ?
N6 C28 H28B 110.0 . . ?
H28A C28 H28B 108.3 . . ?
C29 C28 N6 108.7(13) . . ?
C29 C28 H28A 110.0 . . ?
C29 C28 H28B 110.0 . . ?
N5 C29 C28 112.0(13) . . ?
N5 C29 H29A 109.2 . . ?
N5 C29 H29B 109.2 . . ?
C28 C29 H29A 109.2 . . ?
C28 C29 H29B 109.2 . . ?
H29A C29 H29B 107.9 . . ?
N6 C30 H30A 110.1 . . ?
N6 C30 H30B 110.1 . . ?
N6 C30 C31 108.2(13) . . ?
H30A C30 H30B 108.4 . . ?
C31 C30 H30A 110.1 . . ?
C31 C30 H30B 110.1 . . ?
N5 C31 C30 112.1(14) . . ?
N5 C31 H31A 109.2 . . ?
N5 C31 H31B 109.2 . . ?
C30 C31 H31A 109.2 . . ?
C30 C31 H31B 109.2 . . ?
H31A C31 H31B 107.9 . . ?
O1 S5 C3 106.2(12) . . ?
O1 S5 C4 108.2(14) . . ?
C3 S5 C4 97.9(17) . . ?
S5 C3 H3A 109.5 . . ?
S5 C3 H3B 109.5 . . ?
S5 C3 H3C 109.5 . . ?
H3A C3 H3B 109.5 . . ?
H3A C3 H3C 109.5 . . ?
H3B C3 H3C 109.5 . . ?
S5 C4 H4A 109.5 . . ?
S5 C4 H4B 109.5 . . ?
S5 C4 H4C 109.5 . . ?
H4A C4 H4B 109.5 . . ?
H4A C4 H4C 109.5 . . ?
H4B C4 H4C 109.5 . . ?
O2 S6 C1 109.3(12) . . ?
O2 S6 C2 109.6(12) . . ?
C1 S6 C2 96.3(13) . . ?
S6 C1 H1A 109.5 . . ?
S6 C1 H1B 109.5 . . ?
S6 C1 H1C 109.5 . . ?
H1A C1 H1B 109.5 . . ?
H1A C1 H1C 109.5 . . ?
H1B C1 H1C 109.5 . . ?
S6 C2 H2A 109.5 . . ?
S6 C2 H2B 109.5 . . ?
S6 C2 H2C 109.5 . . ?
H2A C2 H2B 109.5 . . ?
H2A C2 H2C 109.5 . . ?
H2B C2 H2C 109.5 . . ?

loop_
_geom_bond_atom_site_label_1
_geom_bond_atom_site_label_2
_geom_bond_distance
_geom_bond_site_symmetry_2
_geom_bond_publ_flag
W1 Cu1 2.639(3) . ?
W1 Cu2 2.704(3) . ?
W1 Cu3 2.695(2) . ?
W1 Cu4 2.716(2) . ?
W1 S1 2.256(4) . ?
W1 S2 2.237(4) . ?
W1 S3 2.275(4) . ?
W1 S4 2.198(4) . ?
Cu1 Cl3 2.183(6) . ?
Cu1 S3 2.311(5) . ?
Cu1 S4 2.257(5) . ?
Cu2 Cl1 2.242(5) . ?
Cu2 Cl2 2.532(5) . ?
Cu2 S2 2.328(5) . ?
Cu2 S3 2.318(4) . ?
Cu3 Cl4 2.259(5) . ?
Cu3 S1 2.323(4) . ?
Cu3 S2 2.281(4) . ?
Cu3 N1 2.275(12) . ?
Cu4 Cl5 2.285(4) . ?
Cu4 S1 2.305(4) . ?
Cu4 S3 2.287(4) . ?
Cu4 N3 2.181(12) 3_655 ?
N1 C5 1.473(18) . ?
N1 C6 1.451(18) . ?
N1 C9 1.49(2) . ?
N2 C7 1.509(18) . ?
N2 C8 1.508(17) . ?
N2 C10 1.506(18) . ?
N2 C11 1.523(18) . ?
N3 C20 1.469(18) . ?
N3 C22 1.434(19) . ?
N3 C24 1.46(2) . ?
N4 C18 1.507(18) . ?
N4 C19 1.462(17) . ?
N4 C21 1.542(18) . ?
N4 C23 1.494(18) . ?
N5 C27 1.45(2) . ?
N5 C29 1.48(2) . ?
N5 C31 1.44(2) . ?
N6 C25 1.53(2) . ?
N6 C26 1.51(2) . ?
N6 C28 1.517(17) . ?
N6 C30 1.489(17) . ?
C5 H5A 0.9800 . ?
C5 H5B 0.9800 . ?
C5 C8 1.56(2) . ?
C6 H6A 0.9800 . ?
C6 H6B 0.9800 . ?
C6 C7 1.56(2) . ?
C7 H7A 0.9800 . ?
C7 H7B 0.9800 . ?
C8 H8A 0.9800 . ?
C8 H8B 0.9800 . ?
C9 H9A 0.9800 . ?
C9 H9B 0.9800 . ?
C9 C10 1.51(2) . ?
C10 H10A 0.9800 . ?
C10 H10B 0.9800 . ?
C11 H11A 0.9800 . ?
C11 H11B 0.9800 . ?
C11 C12 1.51(2) . ?
C12 C13 1.42(2) . ?
C12 C17 1.40(2) . ?
C13 H13 0.9400 . ?
C13 C14 1.419(18) . ?
C14 C15 1.38(2) . ?
C14 C18 1.48(2) . ?
C15 H15 0.9400 . ?
C15 C16 1.43(2) . ?
C16 C17 1.34(2) . ?
C16 C25 1.49(2) . ?
C17 H17 0.9400 . ?
C18 H18A 0.9800 . ?
C18 H18B 0.9800 . ?
C19 H19A 0.9800 . ?
C19 H19B 0.9800 . ?
C19 C20 1.51(2) . ?
C20 H20A 0.9800 . ?
C20 H20B 0.9800 . ?
C21 H21A 0.9800 . ?
C21 H21B 0.9800 . ?
C21 C22 1.57(2) . ?
C22 H22A 0.9800 . ?
C22 H22B 0.9800 . ?
C23 H23A 0.9800 . ?
C23 H23B 0.9800 . ?
C23 C24 1.51(2) . ?
C24 H24A 0.9800 . ?
C24 H24B 0.9800 . ?
C25 H25A 0.9800 . ?
C25 H25B 0.9800 . ?
C26 H26A 0.9800 . ?
C26 H26B 0.9800 . ?
C26 C27 1.55(2) . ?
C27 H27A 0.9800 . ?
C27 H27B 0.9800 . ?
C28 H28A 0.9800 . ?
C28 H28B 0.9800 . ?
C28 C29 1.51(2) . ?
C29 H29A 0.9800 . ?
C29 H29B 0.9800 . ?
C30 H30A 0.9800 . ?
C30 H30B 0.9800 . ?
C30 C31 1.55(2) . ?
C31 H31A 0.9800 . ?
C31 H31B 0.9800 . ?
S5 O1 1.476(16) . ?
S5 C3 1.73(2) . ?
S5 C4 1.75(3) . ?
C3 H3A 0.9700 . ?
C3 H3B 0.9700 . ?
C3 H3C 0.9700 . ?
C4 H4A 0.9700 . ?
C4 H4B 0.9700 . ?
C4 H4C 0.9700 . ?
S6 O2 1.495(15) . ?
S6 C1 1.75(2) . ?
S6 C2 1.77(2) . ?
C1 H1A 0.9700 . ?
C1 H1B 0.9700 . ?
C1 H1C 0.9700 . ?
C2 H2A 0.9700 . ?
C2 H2B 0.9700 . ?
C2 H2C 0.9700 . ?

loop_
_geom_torsion_atom_site_label_1
_geom_torsion_atom_site_label_2
_geom_torsion_atom_site_label_3
_geom_torsion_atom_site_label_4
_geom_torsion
_geom_torsion_site_symmetry_1
_geom_torsion_site_symmetry_2
_geom_torsion_site_symmetry_3
_geom_torsion_site_symmetry_4
_geom_torsion_publ_flag
Cu3 N1 C5 C8 -171.8(10) . . . . ?
Cu3 N1 C6 C7 -178.1(11) . . . . ?
Cu3 N1 C9 C10 -173.8(10) . . . . ?
Cu4 N3 C20 C19 -166.9(10) 3_645 . . . ?
Cu4 N3 C22 C21 -172.2(11) 3_645 . . . ?
Cu4 N3 C24 C23 -172.3(12) 3_645 . . . ?
N1 C5 C8 N2 -10.0(17) . . . . ?
N1 C6 C7 N2 -7(2) . . . . ?
N1 C9 C10 N2 -10.6(17) . . . . ?
N2 C11 C12 C13 90.4(17) . . . . ?
N2 C11 C12 C17 -93.4(17) . . . . ?
N4 C19 C20 N3 -15.1(19) . . . . ?
N4 C21 C22 N3 -18(2) . . . . ?
N4 C23 C24 N3 -16(2) . . . . ?
N6 C26 C27 N5 6(2) . . . . ?
N6 C28 C29 N5 -0.2(18) . . . . ?
N6 C30 C31 N5 3(2) . . . . ?
C5 N1 C6 C7 -55.2(18) . . . . ?
C5 N1 C9 C10 64.9(15) . . . . ?
C6 N1 C5 C8 65.4(16) . . . . ?
C6 N1 C9 C10 -52.3(17) . . . . ?
C7 N2 C8 C5 -53.5(15) . . . . ?
C7 N2 C10 C9 66.6(15) . . . . ?
C7 N2 C11 C12 64.5(17) . . . . ?
C8 N2 C7 C6 63.0(17) . . . . ?
C8 N2 C10 C9 -53.9(15) . . . . ?
C8 N2 C11 C12 -174.8(13) . . . . ?
C9 N1 C5 C8 -52.1(15) . . . . ?
C9 N1 C6 C7 61.7(18) . . . . ?
C10 N2 C7 C6 -56.5(16) . . . . ?
C10 N2 C8 C5 65.0(14) . . . . ?
C10 N2 C11 C12 -55.7(16) . . . . ?
C11 N2 C7 C6 -179.0(13) . . . . ?
C11 N2 C8 C5 -174.5(12) . . . . ?
C11 N2 C10 C9 -171.1(12) . . . . ?
C11 C12 C13 C14 176.3(13) . . . . ?
C11 C12 C17 C16 -175.4(14) . . . . ?
C12 C13 C14 C15 -2(2) . . . . ?
C12 C13 C14 C18 179.2(13) . . . . ?
C13 C12 C17 C16 1(2) . . . . ?
C13 C14 C15 C16 3(2) . . . . ?
C13 C14 C18 N4 -88.0(17) . . . . ?
C14 C15 C16 C17 -2(2) . . . . ?
C14 C15 C16 C25 -176.1(14) . . . . ?
C15 C14 C18 N4 92.8(17) . . . . ?
C15 C16 C17 C12 0(2) . . . . ?
C15 C16 C25 N6 -90.4(16) . . . . ?
C17 C12 C13 C14 0(2) . . . . ?
C17 C16 C25 N6 95.7(17) . . . . ?
C18 N4 C19 C20 -167.5(13) . . . . ?
C18 N4 C21 C22 -168.4(13) . . . . ?
C18 N4 C23 C24 -176.9(13) . . . . ?
C18 C14 C15 C16 -178.2(13) . . . . ?
C19 N4 C18 C14 -59.6(17) . . . . ?
C19 N4 C21 C22 68.1(16) . . . . ?
C19 N4 C23 C24 -49.3(17) . . . . ?
C20 N3 C22 C21 -46.4(18) . . . . ?
C20 N3 C24 C23 66.5(18) . . . . ?
C21 N4 C18 C14 -177.4(12) . . . . ?
C21 N4 C19 C20 -49.6(16) . . . . ?
C21 N4 C23 C24 65.6(17) . . . . ?
C22 N3 C20 C19 67.4(17) . . . . ?
C22 N3 C24 C23 -50.2(19) . . . . ?
C23 N4 C18 C14 63.6(16) . . . . ?
C23 N4 C19 C20 67.0(16) . . . . ?
C23 N4 C21 C22 -47.5(17) . . . . ?
C24 N3 C20 C19 -48.5(17) . . . . ?
C24 N3 C22 C21 68.3(18) . . . . ?
C25 N6 C26 C27 172.3(13) . . . . ?
C25 N6 C28 C29 -179.6(12) . . . . ?
C25 N6 C30 C31 -177.1(13) . . . . ?
C25 C16 C17 C12 174.2(14) . . . . ?
C26 N6 C25 C16 58.5(16) . . . . ?
C26 N6 C28 C29 -58.7(15) . . . . ?
C26 N6 C30 C31 59.3(16) . . . . ?
C27 N5 C29 C28 59.0(17) . . . . ?
C27 N5 C31 C30 -60(2) . . . . ?
C28 N6 C25 C16 179.6(13) . . . . ?
C28 N6 C26 C27 55.1(16) . . . . ?
C28 N6 C30 C31 -61.6(18) . . . . ?
C29 N5 C27 C26 -62.5(18) . . . . ?
C29 N5 C31 C30 56.8(19) . . . . ?
C30 N6 C25 C16 -63.5(17) . . . . ?
C30 N6 C26 C27 -63.3(15) . . . . ?
C30 N6 C28 C29 60.1(17) . . . . ?
C31 N5 C27 C26 55(2) . . . . ?
C31 N5 C29 C28 -58.6(17) . . . . ?

loop_
_twin_individual_id
_twin_individual_mass_fraction_refined
1 0.83(2)
2 0.17(2)

loop_
_smtbx_masks_void_nr
_smtbx_masks_void_average_x
_smtbx_masks_void_average_y
_smtbx_masks_void_average_z
_smtbx_masks_void_volume
_smtbx_masks_void_count_electrons
_smtbx_masks_void_content
1 -0.423 0.250 0.500 306.5 100.5 ?
2 -0.092 0.395 0.754 20.5 2.8 ?
3 -0.875 0.750 0.000 306.5 107.2 ?
4 0.092 0.895 0.746 20.5 2.7 ?
5 0.408 0.105 0.246 20.5 2.9 ?
6 0.592 0.605 0.254 20.5 2.9 ?
